data_7132358
loop_
_publ_author_name
'Zhou, Benyu'
'Bedajna, Shantabh'
'Gabba&#xef;, Fran&#xe7;ois P'

_publ_section_title
;
 Pnictogen bonding at the service of gold catalysis: the case of a
 phosphinostiborane gold complex.
;
_journal_issue 2
_journal_name_full 'Chemical communications (Cambridge, England)'
_journal_page_first 192
_journal_page_last 195
_journal_paper_doi 10.1039/d3cc04942f
_journal_volume 60
_journal_year 2023
_chemical_formula_moiety 'C47 H48 Au Cl O P Sb'
_chemical_formula_sum 'C47 H48 Au Cl O P Sb'
_chemical_formula_weight 1013.99
_space_group_crystal_system monoclinic
_space_group_IT_number 14
_space_group_name_Hall '-P 2yn'
_space_group_name_H-M_alt 'P 1 21/n 1'
_atom_sites_solution_hydrogens geom
_audit_creation_date 2023-08-10
_audit_creation_method
;
Olex2 1.5
(compiled 2023.03.06 svn.rbb2c1857 for OlexSys, GUI svn.r6748)
;
_audit_update_record
;
2023-10-03 deposited with the CCDC.	2023-11-16 downloaded from the CCDC.
;
_cell_angle_alpha 90
_cell_angle_beta 107.186(2)
_cell_angle_gamma 90
_cell_formula_units_Z 4
_cell_length_a 17.3843(11)
_cell_length_b 10.5399(7)
_cell_length_c 24.0882(15)
_cell_measurement_reflns_used 9888
_cell_measurement_temperature 110.00
_cell_measurement_theta_max 29.407
_cell_measurement_theta_min 2.288
_cell_volume 4216.6(5)
_computing_cell_refinement 'SAINT V8.40A (Bruker, 2019)'
_computing_data_reduction 'SAINT V8.40A (Bruker, 2019)'
_computing_molecular_graphics 'Olex2 1.5 (Dolomanov et al., 2009)'
_computing_publication_material 'Olex2 1.5 (Dolomanov et al., 2009)'
_computing_structure_refinement 'SHELXL 2018/3 (Sheldrick, 2015)'
_computing_structure_solution 'SHELXT 2014/5 (Sheldrick, 2014)'
_diffrn_ambient_temperature 110.00
_diffrn_measured_fraction_theta_full 1.000
_diffrn_measured_fraction_theta_max 1.000
_diffrn_measurement_device_type 'Bruker D8 Quest'
_diffrn_measurement_method '\f and \w scans'
_diffrn_radiation_type MoK\a
_diffrn_radiation_wavelength 0.71073
_diffrn_reflns_av_R_equivalents 0.0891
_diffrn_reflns_av_unetI/netI 0.0439
_diffrn_reflns_Laue_measured_fraction_full 1.000
_diffrn_reflns_Laue_measured_fraction_max 1.000
_diffrn_reflns_limit_h_max 23
_diffrn_reflns_limit_h_min -23
_diffrn_reflns_limit_k_max 14
_diffrn_reflns_limit_k_min -14
_diffrn_reflns_limit_l_max 32
_diffrn_reflns_limit_l_min -32
_diffrn_reflns_number 131675
_diffrn_reflns_point_group_measured_fraction_full 1.000
_diffrn_reflns_point_group_measured_fraction_max 1.000
_diffrn_reflns_theta_full 25.242
_diffrn_reflns_theta_max 29.130
_diffrn_reflns_theta_min 1.770
_diffrn_source_current 1.0
_diffrn_source_power 0.05
_diffrn_source_voltage 50.0
_diffrn_standards_number 0
_exptl_absorpt_coefficient_mu 4.251
_exptl_absorpt_correction_T_max 0.5640
_exptl_absorpt_correction_T_min 0.4157
_exptl_absorpt_correction_type multi-scan
_exptl_absorpt_process_details
;
SADABS-2016/2 (Bruker,2016/2) was used for absorption correction.
wR2(int) was 0.0859 before and 0.0672 after correction.
The Ratio of minimum to maximum transmission is 0.7371.
The \l/2 correction factor is Not present.
;
_exptl_crystal_colour 'clear light colourless'
_exptl_crystal_colour_lustre clear
_exptl_crystal_colour_modifier light
_exptl_crystal_colour_primary colourless
_exptl_crystal_density_diffrn 1.597
_exptl_crystal_description block
_exptl_crystal_F_000 2000
_exptl_crystal_size_max 0.257
_exptl_crystal_size_mid 0.256
_exptl_crystal_size_min 0.17
_refine_diff_density_max 0.989
_refine_diff_density_min -1.127
_refine_diff_density_rms 0.136
_refine_ls_extinction_method none
_refine_ls_goodness_of_fit_ref 1.045
_refine_ls_hydrogen_treatment constr
_refine_ls_matrix_type full
_refine_ls_number_parameters 477
_refine_ls_number_reflns 11353
_refine_ls_number_restraints 0
_refine_ls_restrained_S_all 1.045
_refine_ls_R_factor_all 0.0493
_refine_ls_R_factor_gt 0.0302
_refine_ls_shift/su_max 0.002
_refine_ls_shift/su_mean 0.000
_refine_ls_structure_factor_coef Fsqd
_refine_ls_weighting_details 'w=1/[\s^2^(Fo^2^)+(0.0115P)^2^+6.5894P] where P=(Fo^2^+2Fc^2^)/3'
_refine_ls_weighting_scheme calc
_refine_ls_wR_factor_gt 0.0506
_refine_ls_wR_factor_ref 0.0547
_reflns_Friedel_coverage 0.000
_reflns_number_gt 9032
_reflns_number_total 11353
_reflns_threshold_expression 'I > 2\s(I)'
_cod_data_source_file d3cc04942f2.cif
_cod_data_source_block 2_AuCl
_cod_depositor_comments 'Adding full bibliography for 7132357--7132360.cif.'
_cod_database_code 7132358
_shelx_shelxl_version_number 2018/3
_shelx_space_group_comment
;
The symmetry employed for this shelxl refinement is uniquely defined
by the following loop, which should always be used as a source of
symmetry information in preference to the above space-group names.
They are only intended as comments.
;
_shelx_estimated_absorpt_t_max 0.532
_shelx_estimated_absorpt_t_min 0.408
_olex2_refinement_description
;
1.a Aromatic/amide H refined with riding coordinates:
 C37(H37), C39(H39), C41(H41), C47(H47), C6(H6), C38(H38), C46(H46), C40(H40),
 C25(H25), C43(H43), C3(H3), C26(H26), C1(H1), C29(H29), C8(H8), C27(H27),
 C35(H35), C28(H28), C45(H45), C44(H44), C34(H34), C32(H32), C31(H31), C33(H33)
1.b Idealised Me refined as rotating group:
 C14(H14A,H14B,H14C), C15(H15A,H15B,H15C), C22(H22A,H22B,H22C), C21(H21A,H21B,
 H21C), C18(H18A,H18B,H18C), C17(H17A,H17B,H17C), C23(H23A,H23B,H23C), C19(H19A,
 H19B,H19C)
;
_olex2_submission_special_instructions 'No special instructions were received'

loop_
_space_group_symop_operation_xyz
'x, y, z'
'-x+1/2, y+1/2, -z+1/2'
'-x, -y, -z'
'x-1/2, -y-1/2, z-1/2'

loop_
_atom_site_label
_atom_site_type_symbol
_atom_site_fract_x
_atom_site_fract_y
_atom_site_fract_z
_atom_site_U_iso_or_equiv
_atom_site_adp_type
_atom_site_occupancy
_atom_site_site_symmetry_order
_atom_site_calc_flag
_atom_site_refinement_flags_posn
_atom_site_refinement_flags_adp
_atom_site_refinement_flags_occupancy
_atom_site_disorder_assembly
_atom_site_disorder_group
Au1 Au 0.50349(2) 0.09012(2) 0.32979(2) 0.01522(3) Uani 1 1 d . . . . .
Sb1 Sb 0.56405(2) 0.26467(2) 0.21669(2) 0.01565(5) Uani 1 1 d . . . . .
P1 P 0.49266(5) 0.27184(8) 0.37447(3) 0.01354(16) Uani 1 1 d . . . . .
Cl1 Cl 0.51224(5) -0.09634(8) 0.28271(4) 0.02440(17) Uani 1 1 d . . . . .
O1 O 0.41480(12) 0.3416(2) 0.25555(8) 0.0149(5) Uani 1 1 d . . . . .
C36 C 0.50361(17) 0.2550(3) 0.45147(12) 0.0156(6) Uani 1 1 d . . . . .
C37 C 0.46452(19) 0.1542(3) 0.46939(13) 0.0202(7) Uani 1 1 d . . . . .
H37 H 0.438441 0.090964 0.442224 0.024 Uiso 1 1 calc R U . . .
C5 C 0.39395(17) 0.3455(3) 0.34687(12) 0.0136(6) Uani 1 1 d . . . . .
C39 C 0.5030(2) 0.2355(3) 0.56655(14) 0.0232(7) Uani 1 1 d . . . . .
H39 H 0.502477 0.229575 0.605792 0.028 Uiso 1 1 calc R U . . .
C41 C 0.54360(19) 0.3445(3) 0.49220(13) 0.0204(7) Uani 1 1 d . . . . .
H41 H 0.571201 0.412791 0.480742 0.024 Uiso 1 1 calc R U . . .
C47 C 0.54760(19) 0.5111(3) 0.34940(14) 0.0210(7) Uani 1 1 d . . . . .
H47 H 0.493357 0.539305 0.339856 0.025 Uiso 1 1 calc R U . . .
C4 C 0.44818(18) 0.3406(3) 0.16777(13) 0.0149(6) Uani 1 1 d . . . . .
C24 C 0.57847(18) 0.1539(3) 0.14540(13) 0.0167(7) Uani 1 1 d . . . . .
C6 C 0.34510(18) 0.3692(3) 0.38260(13) 0.0146(6) Uani 1 1 d . . . . .
H6 H 0.366190 0.355550 0.423265 0.018 Uiso 1 1 calc R U . . .
C42 C 0.56667(18) 0.3872(3) 0.36837(12) 0.0159(6) Uani 1 1 d . . . . .
C38 C 0.4636(2) 0.1459(3) 0.52675(14) 0.0230(7) Uani 1 1 d . . . . .
H38 H 0.435760 0.078258 0.538491 0.028 Uiso 1 1 calc R U . . .
C12 C 0.36300(17) 0.3676(3) 0.28732(13) 0.0125(6) Uani 1 1 d . . . . .
C46 C 0.6072(2) 0.5935(4) 0.34435(15) 0.0277(8) Uani 1 1 d . . . . .
H46 H 0.593765 0.677972 0.331265 0.033 Uiso 1 1 calc R U . . .
C40 C 0.5433(2) 0.3343(3) 0.54956(14) 0.0255(8) Uani 1 1 d . . . . .
H40 H 0.570866 0.395436 0.577287 0.031 Uiso 1 1 calc R U . . .
C25 C 0.56089(19) 0.0249(3) 0.14340(14) 0.0220(7) Uani 1 1 d . . . . .
H25 H 0.546042 -0.013395 0.174443 0.026 Uiso 1 1 calc R U . . .
C43 C 0.64678(19) 0.3471(3) 0.38208(14) 0.0222(7) Uani 1 1 d . . . . .
H43 H 0.660584 0.262440 0.394723 0.027 Uiso 1 1 calc R U . . .
C11 C 0.39069(18) 0.3657(3) 0.19632(12) 0.0133(6) Uani 1 1 d . . . . .
C13 C 0.28487(17) 0.4106(3) 0.26286(12) 0.0136(6) Uani 1 1 d . . . . .
C3 C 0.42711(19) 0.3627(3) 0.10861(13) 0.0170(7) Uani 1 1 d . . . . .
H3 H 0.465959 0.347485 0.088721 0.020 Uiso 1 1 calc R U . . .
C10 C 0.31430(17) 0.4098(3) 0.16757(12) 0.0142(6) Uani 1 1 d . . . . .
C2 C 0.35099(19) 0.4065(3) 0.07693(12) 0.0173(6) Uani 1 1 d . . . . .
C26 C 0.5648(2) -0.0483(3) 0.09652(15) 0.0250(8) Uani 1 1 d . . . . .
H26 H 0.552816 -0.136365 0.095761 0.030 Uiso 1 1 calc R U . . .
C9 C 0.25010(17) 0.4322(3) 0.19778(12) 0.0154(6) Uani 1 1 d . . . . .
C30 C 0.63123(19) 0.4267(3) 0.20277(13) 0.0194(7) Uani 1 1 d . . . . .
C7 C 0.26657(17) 0.4122(3) 0.36009(13) 0.0156(6) Uani 1 1 d . . . . .
C1 C 0.29623(18) 0.4292(3) 0.10768(13) 0.0170(7) Uani 1 1 d . . . . .
H1 H 0.244104 0.459313 0.087064 0.020 Uiso 1 1 calc R U . . .
C29 C 0.6004(2) 0.2073(3) 0.09961(14) 0.0229(7) Uani 1 1 d . . . . .
H29 H 0.613008 0.295175 0.100479 0.027 Uiso 1 1 calc R U . . .
C8 C 0.23811(17) 0.4307(3) 0.30015(13) 0.0152(6) Uani 1 1 d . . . . .
H8 H 0.184123 0.458479 0.283905 0.018 Uiso 1 1 calc R U . . .
C27 C 0.5861(2) 0.0057(3) 0.05085(14) 0.0244(8) Uani 1 1 d . . . . .
H27 H 0.588290 -0.044535 0.018595 0.029 Uiso 1 1 calc R U . . .
C35 C 0.5989(2) 0.5481(3) 0.19682(15) 0.0256(8) Uani 1 1 d . . . . .
H35 H 0.544092 0.559510 0.195390 0.031 Uiso 1 1 calc R U . . .
C28 C 0.6043(2) 0.1343(4) 0.05270(15) 0.0269(8) Uani 1 1 d . . . . .
H28 H 0.619382 0.172193 0.021690 0.032 Uiso 1 1 calc R U . . .
C45 C 0.6862(2) 0.5527(4) 0.35840(15) 0.0284(8) Uani 1 1 d . . . . .
H45 H 0.727099 0.609293 0.355032 0.034 Uiso 1 1 calc R U . . .
C44 C 0.7058(2) 0.4302(4) 0.37727(15) 0.0266(8) Uani 1 1 d . . . . .
H44 H 0.760259 0.402845 0.387013 0.032 Uiso 1 1 calc R U . . .
C14 C 0.2191(2) 0.5691(3) 0.18708(14) 0.0258(8) Uani 1 1 d . . . . .
H14A H 0.263374 0.628185 0.203943 0.039 Uiso 1 1 calc R U . . .
H14B H 0.176199 0.582264 0.205291 0.039 Uiso 1 1 calc R U . . .
H14C H 0.197864 0.584376 0.145182 0.039 Uiso 1 1 calc R U . . .
C34 C 0.6450(2) 0.6530(4) 0.19294(16) 0.0334(9) Uani 1 1 d . . . . .
H34 H 0.622144 0.735587 0.189366 0.040 Uiso 1 1 calc R U . . .
C20 C 0.20998(19) 0.4312(3) 0.39771(13) 0.0194(7) Uani 1 1 d . . . . .
C16 C 0.3307(2) 0.4275(3) 0.01128(13) 0.0243(8) Uani 1 1 d . . . . .
C15 C 0.18079(19) 0.3375(4) 0.17368(14) 0.0254(8) Uani 1 1 d . . . . .
H15A H 0.139480 0.350041 0.193391 0.038 Uiso 1 1 calc R U . . .
H15B H 0.201612 0.250621 0.180443 0.038 Uiso 1 1 calc R U . . .
H15C H 0.157181 0.351441 0.131862 0.038 Uiso 1 1 calc R U . . .
C32 C 0.7581(2) 0.5172(4) 0.19978(16) 0.0329(9) Uani 1 1 d . . . . .
H32 H 0.812494 0.506422 0.200195 0.040 Uiso 1 1 calc R U . . .
C31 C 0.7121(2) 0.4129(4) 0.20467(14) 0.0274(8) Uani 1 1 d . . . . .
H31 H 0.735797 0.330790 0.209374 0.033 Uiso 1 1 calc R U . . .
C22 C 0.1663(2) 0.5587(4) 0.38353(17) 0.0350(10) Uani 1 1 d . . . . .
H22A H 0.134058 0.559804 0.342591 0.052 Uiso 1 1 calc R U . . .
H22B H 0.206012 0.627483 0.390732 0.052 Uiso 1 1 calc R U . . .
H22C H 0.131031 0.570449 0.408186 0.052 Uiso 1 1 calc R U . . .
C21 C 0.1469(2) 0.3250(4) 0.38383(16) 0.0288(8) Uani 1 1 d . . . . .
H21A H 0.173976 0.242627 0.392429 0.043 Uiso 1 1 calc R U . . .
H21B H 0.116153 0.328685 0.342596 0.043 Uiso 1 1 calc R U . . .
H21C H 0.110353 0.335844 0.407601 0.043 Uiso 1 1 calc R U . . .
C18 C 0.3447(3) 0.3042(4) -0.01789(15) 0.0410(11) Uani 1 1 d . . . . .
H18A H 0.310399 0.237115 -0.009942 0.062 Uiso 1 1 calc R U . . .
H18B H 0.401366 0.279122 -0.002472 0.062 Uiso 1 1 calc R U . . .
H18C H 0.331478 0.317360 -0.059942 0.062 Uiso 1 1 calc R U . . .
C33 C 0.7243(2) 0.6374(4) 0.19427(15) 0.0349(10) Uani 1 1 d . . . . .
H33 H 0.755945 0.709196 0.191395 0.042 Uiso 1 1 calc R U . . .
C17 C 0.3851(3) 0.5307(5) -0.00003(19) 0.0517(13) Uani 1 1 d . . . . .
H17A H 0.441476 0.507723 0.018568 0.077 Uiso 1 1 calc R U . . .
H17B H 0.373131 0.611156 0.016040 0.077 Uiso 1 1 calc R U . . .
H17C H 0.375792 0.539719 -0.041988 0.077 Uiso 1 1 calc R U . . .
C23 C 0.2557(2) 0.4276(5) 0.46270(15) 0.0390(11) Uani 1 1 d . . . . .
H23A H 0.298931 0.490876 0.471309 0.059 Uiso 1 1 calc R U . . .
H23B H 0.278845 0.343028 0.473108 0.059 Uiso 1 1 calc R U . . .
H23C H 0.218511 0.446717 0.485242 0.059 Uiso 1 1 calc R U . . .
C19 C 0.2430(3) 0.4668(5) -0.01625(16) 0.0452(12) Uani 1 1 d . . . . .
H19A H 0.232491 0.546152 0.001390 0.068 Uiso 1 1 calc R U . . .
H19B H 0.207354 0.400156 -0.009681 0.068 Uiso 1 1 calc R U . . .
H19C H 0.233044 0.479139 -0.058107 0.068 Uiso 1 1 calc R U . . .

loop_
_atom_site_aniso_label
_atom_site_aniso_U_11
_atom_site_aniso_U_22
_atom_site_aniso_U_33
_atom_site_aniso_U_23
_atom_site_aniso_U_13
_atom_site_aniso_U_12
Au1 0.01379(6) 0.01527(6) 0.01725(6) -0.00044(5) 0.00557(4) 0.00085(5)
Sb1 0.01301(10) 0.01948(12) 0.01628(10) 0.00158(8) 0.00717(8) 0.00225(8)
P1 0.0117(4) 0.0159(4) 0.0127(4) -0.0001(3) 0.0031(3) -0.0005(3)
Cl1 0.0312(4) 0.0173(4) 0.0295(4) -0.0034(4) 0.0164(3) -0.0006(4)
O1 0.0099(10) 0.0252(13) 0.0104(10) 0.0000(9) 0.0043(8) 0.0044(9)
C36 0.0123(14) 0.0182(17) 0.0147(14) 0.0026(12) 0.0015(12) 0.0025(12)
C37 0.0217(17) 0.0194(18) 0.0178(16) -0.0008(13) 0.0030(13) -0.0023(14)
C5 0.0105(14) 0.0156(16) 0.0147(14) -0.0021(12) 0.0038(11) -0.0004(12)
C39 0.0251(18) 0.030(2) 0.0159(15) 0.0045(14) 0.0075(14) 0.0064(15)
C41 0.0202(17) 0.0221(19) 0.0179(16) -0.0014(14) 0.0042(13) -0.0024(14)
C47 0.0165(16) 0.0224(18) 0.0253(17) 0.0025(14) 0.0077(14) 0.0021(13)
C4 0.0128(15) 0.0143(16) 0.0182(15) 0.0011(12) 0.0055(12) 0.0003(12)
C24 0.0132(15) 0.0199(18) 0.0184(15) -0.0003(13) 0.0071(12) 0.0042(13)
C6 0.0157(15) 0.0158(16) 0.0148(14) -0.0012(12) 0.0083(12) -0.0020(12)
C42 0.0138(14) 0.0208(18) 0.0122(14) -0.0032(12) 0.0022(11) -0.0035(12)
C38 0.0223(18) 0.0267(19) 0.0221(17) 0.0077(15) 0.0100(14) 0.0010(15)
C12 0.0110(14) 0.0124(15) 0.0166(14) -0.0006(12) 0.0078(12) -0.0001(11)
C46 0.0280(18) 0.0227(19) 0.0342(19) 0.0067(17) 0.0118(15) -0.0035(16)
C40 0.031(2) 0.026(2) 0.0164(16) -0.0027(14) 0.0023(14) -0.0022(15)
C25 0.0201(17) 0.025(2) 0.0238(17) 0.0029(15) 0.0114(14) 0.0032(14)
C43 0.0164(16) 0.0239(19) 0.0255(17) -0.0007(15) 0.0052(14) 0.0000(14)
C11 0.0158(15) 0.0127(15) 0.0112(14) 0.0001(11) 0.0035(12) -0.0020(12)
C13 0.0115(13) 0.0134(15) 0.0163(14) -0.0008(13) 0.0046(11) -0.0003(12)
C3 0.0222(17) 0.0151(16) 0.0187(15) 0.0016(13) 0.0136(13) 0.0023(13)
C10 0.0144(14) 0.0129(15) 0.0157(14) -0.0010(13) 0.0049(11) -0.0002(13)
C2 0.0245(16) 0.0150(16) 0.0139(14) 0.0016(13) 0.0081(12) 0.0038(14)
C26 0.0233(18) 0.0191(18) 0.0334(19) -0.0044(15) 0.0097(15) 0.0012(14)
C9 0.0121(14) 0.0202(18) 0.0134(14) -0.0001(12) 0.0030(11) 0.0038(12)
C30 0.0187(16) 0.0235(19) 0.0172(15) 0.0002(14) 0.0071(12) -0.0005(14)
C7 0.0153(14) 0.0160(15) 0.0184(14) -0.0026(13) 0.0093(12) -0.0017(13)
C1 0.0180(15) 0.0141(17) 0.0177(15) 0.0015(12) 0.0031(12) 0.0028(12)
C29 0.0245(18) 0.0207(18) 0.0270(18) 0.0014(14) 0.0133(15) 0.0027(14)
C8 0.0108(14) 0.0166(17) 0.0188(15) -0.0002(13) 0.0052(12) 0.0018(12)
C27 0.0210(17) 0.029(2) 0.0224(17) -0.0072(15) 0.0052(14) 0.0072(15)
C35 0.0209(17) 0.028(2) 0.0284(18) 0.0011(15) 0.0087(14) -0.0026(15)
C28 0.032(2) 0.031(2) 0.0227(17) 0.0007(15) 0.0150(15) 0.0069(16)
C45 0.0222(18) 0.035(2) 0.0304(19) -0.0034(16) 0.0118(15) -0.0125(16)
C44 0.0136(16) 0.035(2) 0.0313(18) -0.0018(16) 0.0062(14) -0.0036(15)
C14 0.0295(19) 0.029(2) 0.0212(16) 0.0034(15) 0.0105(14) 0.0118(16)
C34 0.036(2) 0.025(2) 0.034(2) 0.0061(17) 0.0029(17) -0.0039(17)
C20 0.0177(16) 0.0241(19) 0.0195(15) -0.0021(14) 0.0103(13) -0.0002(13)
C16 0.0341(19) 0.026(2) 0.0153(15) 0.0043(14) 0.0111(14) 0.0103(16)
C15 0.0173(17) 0.040(2) 0.0194(16) -0.0064(16) 0.0062(14) -0.0045(15)
C32 0.0195(19) 0.047(3) 0.033(2) -0.0029(18) 0.0089(16) -0.0108(17)
C31 0.0192(17) 0.035(2) 0.0292(18) -0.0014(17) 0.0086(14) 0.0009(16)
C22 0.046(2) 0.028(2) 0.046(2) 0.0009(18) 0.037(2) 0.0110(18)
C21 0.0256(19) 0.036(2) 0.0315(19) -0.0024(17) 0.0180(16) -0.0031(16)
C18 0.056(3) 0.045(3) 0.0188(18) -0.0008(17) 0.0062(18) 0.019(2)
C33 0.034(2) 0.041(2) 0.028(2) 0.0024(17) 0.0061(17) -0.0240(19)
C17 0.073(3) 0.050(3) 0.038(2) 0.020(2) 0.026(2) -0.003(3)
C23 0.0261(19) 0.071(3) 0.0250(18) -0.008(2) 0.0157(16) 0.001(2)
C19 0.052(3) 0.064(3) 0.0188(18) 0.0097(19) 0.0082(18) 0.028(2)

loop_
_atom_type_symbol
_atom_type_description
_atom_type_scat_dispersion_real
_atom_type_scat_dispersion_imag
_atom_type_scat_source
C C 0.0033 0.0016 'International Tables Vol C Tables 4.2.6.8 and 6.1.1.4'
H H 0.0000 0.0000 'International Tables Vol C Tables 4.2.6.8 and 6.1.1.4'
Au Au -2.0133 8.8022 'International Tables Vol C Tables 4.2.6.8 and 6.1.1.4'
Cl Cl 0.1484 0.1585 'International Tables Vol C Tables 4.2.6.8 and 6.1.1.4'
O O 0.0106 0.0060 'International Tables Vol C Tables 4.2.6.8 and 6.1.1.4'
P P 0.1023 0.0942 'International Tables Vol C Tables 4.2.6.8 and 6.1.1.4'
Sb Sb -0.5866 1.5461 'International Tables Vol C Tables 4.2.6.8 and 6.1.1.4'

loop_
_geom_angle_atom_site_label_1
_geom_angle_atom_site_label_2
_geom_angle_atom_site_label_3
_geom_angle
_geom_angle_site_symmetry_1
_geom_angle_site_symmetry_3
_geom_angle_publ_flag
P1 Au1 Cl1 178.94(3) . . ?
C24 Sb1 C4 94.31(11) . . ?
C30 Sb1 C4 94.73(12) . . ?
C30 Sb1 C24 96.30(12) . . ?
C36 P1 Au1 114.22(11) . . ?
C36 P1 C5 102.57(13) . . ?
C5 P1 Au1 113.23(10) . . ?
C42 P1 Au1 111.99(10) . . ?
C42 P1 C36 106.64(14) . . ?
C42 P1 C5 107.47(14) . . ?
C12 O1 C11 119.3(2) . . ?
C37 C36 P1 118.4(2) . . ?
C41 C36 P1 122.3(2) . . ?
C41 C36 C37 119.0(3) . . ?
C36 C37 H37 119.8 . . ?
C38 C37 C36 120.3(3) . . ?
C38 C37 H37 119.8 . . ?
C6 C5 P1 122.0(2) . . ?
C12 C5 P1 118.8(2) . . ?
C12 C5 C6 118.9(3) . . ?
C38 C39 H39 119.9 . . ?
C38 C39 C40 120.2(3) . . ?
C40 C39 H39 119.9 . . ?
C36 C41 H41 119.9 . . ?
C40 C41 C36 120.1(3) . . ?
C40 C41 H41 119.9 . . ?
C42 C47 H47 119.8 . . ?
C46 C47 H47 119.8 . . ?
C46 C47 C42 120.4(3) . . ?
C11 C4 Sb1 119.2(2) . . ?
C3 C4 Sb1 123.0(2) . . ?
C3 C4 C11 117.8(3) . . ?
C25 C24 Sb1 118.8(2) . . ?
C29 C24 Sb1 122.5(2) . . ?
C29 C24 C25 118.6(3) . . ?
C5 C6 H6 119.2 . . ?
C7 C6 C5 121.6(3) . . ?
C7 C6 H6 119.2 . . ?
C47 C42 P1 123.5(2) . . ?
C47 C42 C43 119.1(3) . . ?
C43 C42 P1 117.4(2) . . ?
C37 C38 H38 120.0 . . ?
C39 C38 C37 120.0(3) . . ?
C39 C38 H38 120.0 . . ?
O1 C12 C5 115.1(3) . . ?
O1 C12 C13 123.4(3) . . ?
C13 C12 C5 121.5(3) . . ?
C47 C46 H46 120.1 . . ?
C45 C46 C47 119.9(3) . . ?
C45 C46 H46 120.1 . . ?
C39 C40 C41 120.3(3) . . ?
C39 C40 H40 119.8 . . ?
C41 C40 H40 119.8 . . ?
C24 C25 H25 119.7 . . ?
C26 C25 C24 120.6(3) . . ?
C26 C25 H25 119.7 . . ?
C42 C43 H43 120.0 . . ?
C44 C43 C42 120.1(3) . . ?
C44 C43 H43 120.0 . . ?
O1 C11 C4 115.4(3) . . ?
C10 C11 O1 122.0(3) . . ?
C10 C11 C4 122.5(3) . . ?
C12 C13 C9 121.8(3) . . ?
C12 C13 C8 117.4(3) . . ?
C8 C13 C9 120.8(3) . . ?
C4 C3 H3 118.7 . . ?
C4 C3 C2 122.6(3) . . ?
C2 C3 H3 118.7 . . ?
C11 C10 C9 123.0(3) . . ?
C11 C10 C1 117.1(3) . . ?
C1 C10 C9 119.9(3) . . ?
C3 C2 C16 120.3(3) . . ?
C1 C2 C3 117.0(3) . . ?
C1 C2 C16 122.7(3) . . ?
C25 C26 H26 119.7 . . ?
C27 C26 C25 120.6(3) . . ?
C27 C26 H26 119.7 . . ?
C13 C9 C14 109.0(3) . . ?
C13 C9 C15 108.7(3) . . ?
C10 C9 C13 110.2(2) . . ?
C10 C9 C14 109.7(3) . . ?
C10 C9 C15 108.8(3) . . ?
C14 C9 C15 110.4(3) . . ?
C35 C30 Sb1 121.7(2) . . ?
C35 C30 C31 118.1(3) . . ?
C31 C30 Sb1 119.9(3) . . ?
C6 C7 C8 117.2(3) . . ?
C6 C7 C20 122.7(3) . . ?
C8 C7 C20 120.0(3) . . ?
C10 C1 H1 118.5 . . ?
C2 C1 C10 123.0(3) . . ?
C2 C1 H1 118.5 . . ?
C24 C29 H29 119.6 . . ?
C28 C29 C24 120.9(3) . . ?
C28 C29 H29 119.6 . . ?
C13 C8 C7 123.3(3) . . ?
C13 C8 H8 118.3 . . ?
C7 C8 H8 118.3 . . ?
C26 C27 H27 120.4 . . ?
C26 C27 C28 119.2(3) . . ?
C28 C27 H27 120.4 . . ?
C30 C35 H35 119.4 . . ?
C34 C35 C30 121.2(3) . . ?
C34 C35 H35 119.4 . . ?
C29 C28 C27 120.2(3) . . ?
C29 C28 H28 119.9 . . ?
C27 C28 H28 119.9 . . ?
C46 C45 H45 119.9 . . ?
C44 C45 C46 120.2(3) . . ?
C44 C45 H45 119.9 . . ?
C43 C44 H44 119.8 . . ?
C45 C44 C43 120.3(3) . . ?
C45 C44 H44 119.8 . . ?
C9 C14 H14A 109.5 . . ?
C9 C14 H14B 109.5 . . ?
C9 C14 H14C 109.5 . . ?
H14A C14 H14B 109.5 . . ?
H14A C14 H14C 109.5 . . ?
H14B C14 H14C 109.5 . . ?
C35 C34 H34 120.1 . . ?
C33 C34 C35 119.9(4) . . ?
C33 C34 H34 120.1 . . ?
C22 C20 C7 110.2(3) . . ?
C22 C20 C21 108.5(3) . . ?
C22 C20 C23 108.8(3) . . ?
C21 C20 C7 108.5(3) . . ?
C21 C20 C23 109.1(3) . . ?
C23 C20 C7 111.8(3) . . ?
C18 C16 C2 109.4(3) . . ?
C17 C16 C2 108.9(3) . . ?
C17 C16 C18 109.5(3) . . ?
C17 C16 C19 108.8(3) . . ?
C19 C16 C2 112.5(3) . . ?
C19 C16 C18 107.7(3) . . ?
C9 C15 H15A 109.5 . . ?
C9 C15 H15B 109.5 . . ?
C9 C15 H15C 109.5 . . ?
H15A C15 H15B 109.5 . . ?
H15A C15 H15C 109.5 . . ?
H15B C15 H15C 109.5 . . ?
C31 C32 H32 120.1 . . ?
C31 C32 C33 119.7(3) . . ?
C33 C32 H32 120.1 . . ?
C30 C31 H31 119.6 . . ?
C32 C31 C30 120.9(4) . . ?
C32 C31 H31 119.6 . . ?
C20 C22 H22A 109.5 . . ?
C20 C22 H22B 109.5 . . ?
C20 C22 H22C 109.5 . . ?
H22A C22 H22B 109.5 . . ?
H22A C22 H22C 109.5 . . ?
H22B C22 H22C 109.5 . . ?
C20 C21 H21A 109.5 . . ?
C20 C21 H21B 109.5 . . ?
C20 C21 H21C 109.5 . . ?
H21A C21 H21B 109.5 . . ?
H21A C21 H21C 109.5 . . ?
H21B C21 H21C 109.5 . . ?
C16 C18 H18A 109.5 . . ?
C16 C18 H18B 109.5 . . ?
C16 C18 H18C 109.5 . . ?
H18A C18 H18B 109.5 . . ?
H18A C18 H18C 109.5 . . ?
H18B C18 H18C 109.5 . . ?
C34 C33 C32 120.2(3) . . ?
C34 C33 H33 119.9 . . ?
C32 C33 H33 119.9 . . ?
C16 C17 H17A 109.5 . . ?
C16 C17 H17B 109.5 . . ?
C16 C17 H17C 109.5 . . ?
H17A C17 H17B 109.5 . . ?
H17A C17 H17C 109.5 . . ?
H17B C17 H17C 109.5 . . ?
C20 C23 H23A 109.5 . . ?
C20 C23 H23B 109.5 . . ?
C20 C23 H23C 109.5 . . ?
H23A C23 H23B 109.5 . . ?
H23A C23 H23C 109.5 . . ?
H23B C23 H23C 109.5 . . ?
C16 C19 H19A 109.5 . . ?
C16 C19 H19B 109.5 . . ?
C16 C19 H19C 109.5 . . ?
H19A C19 H19B 109.5 . . ?
H19A C19 H19C 109.5 . . ?
H19B C19 H19C 109.5 . . ?

loop_
_geom_bond_atom_site_label_1
_geom_bond_atom_site_label_2
_geom_bond_distance
_geom_bond_site_symmetry_2
_geom_bond_publ_flag
Au1 P1 2.2320(8) . ?
Au1 Cl1 2.2964(8) . ?
Sb1 C4 2.164(3) . ?
Sb1 C24 2.152(3) . ?
Sb1 C30 2.150(3) . ?
P1 C36 1.816(3) . ?
P1 C5 1.821(3) . ?
P1 C42 1.808(3) . ?
O1 C12 1.371(3) . ?
O1 C11 1.387(3) . ?
C36 C37 1.397(4) . ?
C36 C41 1.390(4) . ?
C37 H37 0.9500 . ?
C37 C38 1.389(4) . ?
C5 C6 1.399(4) . ?
C5 C12 1.395(4) . ?
C39 H39 0.9500 . ?
C39 C38 1.376(5) . ?
C39 C40 1.382(5) . ?
C41 H41 0.9500 . ?
C41 C40 1.388(4) . ?
C47 H47 0.9500 . ?
C47 C42 1.391(4) . ?
C47 C46 1.384(5) . ?
C4 C11 1.396(4) . ?
C4 C3 1.382(4) . ?
C24 C25 1.391(5) . ?
C24 C29 1.389(4) . ?
C6 H6 0.9500 . ?
C6 C7 1.388(4) . ?
C42 C43 1.398(4) . ?
C38 H38 0.9500 . ?
C12 C13 1.388(4) . ?
C46 H46 0.9500 . ?
C46 C45 1.383(5) . ?
C40 H40 0.9500 . ?
C25 H25 0.9500 . ?
C25 C26 1.386(5) . ?
C43 H43 0.9500 . ?
C43 C44 1.380(5) . ?
C11 C10 1.384(4) . ?
C13 C9 1.522(4) . ?
C13 C8 1.394(4) . ?
C3 H3 0.9500 . ?
C3 C2 1.396(4) . ?
C10 C9 1.520(4) . ?
C10 C1 1.398(4) . ?
C2 C1 1.389(4) . ?
C2 C16 1.531(4) . ?
C26 H26 0.9500 . ?
C26 C27 1.383(5) . ?
C9 C14 1.536(4) . ?
C9 C15 1.540(4) . ?
C30 C35 1.389(5) . ?
C30 C31 1.402(4) . ?
C7 C8 1.395(4) . ?
C7 C20 1.535(4) . ?
C1 H1 0.9500 . ?
C29 H29 0.9500 . ?
C29 C28 1.386(5) . ?
C8 H8 0.9500 . ?
C27 H27 0.9500 . ?
C27 C28 1.389(5) . ?
C35 H35 0.9500 . ?
C35 C34 1.386(5) . ?
C28 H28 0.9500 . ?
C45 H45 0.9500 . ?
C45 C44 1.377(5) . ?
C44 H44 0.9500 . ?
C14 H14A 0.9800 . ?
C14 H14B 0.9800 . ?
C14 H14C 0.9800 . ?
C34 H34 0.9500 . ?
C34 C33 1.379(5) . ?
C20 C22 1.532(5) . ?
C20 C21 1.532(5) . ?
C20 C23 1.533(5) . ?
C16 C18 1.531(5) . ?
C16 C17 1.518(5) . ?
C16 C19 1.529(5) . ?
C15 H15A 0.9800 . ?
C15 H15B 0.9800 . ?
C15 H15C 0.9800 . ?
C32 H32 0.9500 . ?
C32 C31 1.384(5) . ?
C32 C33 1.386(6) . ?
C31 H31 0.9500 . ?
C22 H22A 0.9800 . ?
C22 H22B 0.9800 . ?
C22 H22C 0.9800 . ?
C21 H21A 0.9800 . ?
C21 H21B 0.9800 . ?
C21 H21C 0.9800 . ?
C18 H18A 0.9800 . ?
C18 H18B 0.9800 . ?
C18 H18C 0.9800 . ?
C33 H33 0.9500 . ?
C17 H17A 0.9800 . ?
C17 H17B 0.9800 . ?
C17 H17C 0.9800 . ?
C23 H23A 0.9800 . ?
C23 H23B 0.9800 . ?
C23 H23C 0.9800 . ?
C19 H19A 0.9800 . ?
C19 H19B 0.9800 . ?
C19 H19C 0.9800 . ?

loop_
_geom_torsion_atom_site_label_1
_geom_torsion_atom_site_label_2
_geom_torsion_atom_site_label_3
_geom_torsion_atom_site_label_4
_geom_torsion
_geom_torsion_site_symmetry_1
_geom_torsion_site_symmetry_2
_geom_torsion_site_symmetry_3
_geom_torsion_site_symmetry_4
_geom_torsion_publ_flag
Au1 P1 C36 C37 -43.6(3) . . . . ?
Au1 P1 C36 C41 142.0(2) . . . . ?
Au1 P1 C5 C6 120.4(2) . . . . ?
Au1 P1 C5 C12 -53.3(3) . . . . ?
Au1 P1 C42 C47 129.0(2) . . . . ?
Au1 P1 C42 C43 -49.2(3) . . . . ?
Sb1 C4 C11 O1 1.5(4) . . . . ?
Sb1 C4 C11 C10 -177.5(2) . . . . ?
Sb1 C4 C3 C2 177.1(2) . . . . ?
Sb1 C24 C25 C26 176.2(2) . . . . ?
Sb1 C24 C29 C28 -176.0(3) . . . . ?
Sb1 C30 C35 C34 174.3(3) . . . . ?
Sb1 C30 C31 C32 -175.6(3) . . . . ?
P1 C36 C37 C38 -172.6(3) . . . . ?
P1 C36 C41 C40 173.3(3) . . . . ?
P1 C5 C6 C7 -172.7(2) . . . . ?
P1 C5 C12 O1 -6.0(4) . . . . ?
P1 C5 C12 C13 173.0(2) . . . . ?
P1 C42 C43 C44 178.9(3) . . . . ?
O1 C12 C13 C9 0.2(5) . . . . ?
O1 C12 C13 C8 178.7(3) . . . . ?
O1 C11 C10 C9 -1.6(5) . . . . ?
O1 C11 C10 C1 -179.2(3) . . . . ?
C36 P1 C5 C6 -3.2(3) . . . . ?
C36 P1 C5 C12 -176.9(2) . . . . ?
C36 P1 C42 C47 -105.4(3) . . . . ?
C36 P1 C42 C43 76.5(3) . . . . ?
C36 C37 C38 C39 -1.6(5) . . . . ?
C36 C41 C40 C39 -0.3(5) . . . . ?
C37 C36 C41 C40 -1.1(5) . . . . ?
C5 P1 C36 C37 79.4(3) . . . . ?
C5 P1 C36 C41 -95.1(3) . . . . ?
C5 P1 C42 C47 4.0(3) . . . . ?
C5 P1 C42 C43 -174.1(2) . . . . ?
C5 C6 C7 C8 0.1(5) . . . . ?
C5 C6 C7 C20 176.2(3) . . . . ?
C5 C12 C13 C9 -178.6(3) . . . . ?
C5 C12 C13 C8 -0.2(5) . . . . ?
C41 C36 C37 C38 2.0(5) . . . . ?
C47 C42 C43 C44 0.6(5) . . . . ?
C47 C46 C45 C44 0.2(5) . . . . ?
C4 C11 C10 C9 177.4(3) . . . . ?
C4 C11 C10 C1 -0.2(5) . . . . ?
C4 C3 C2 C1 0.8(5) . . . . ?
C4 C3 C2 C16 -179.1(3) . . . . ?
C24 C25 C26 C27 -0.2(5) . . . . ?
C24 C29 C28 C27 0.0(5) . . . . ?
C6 C5 C12 O1 -179.9(3) . . . . ?
C6 C5 C12 C13 -0.9(5) . . . . ?
C6 C7 C8 C13 -1.3(5) . . . . ?
C6 C7 C20 C22 134.4(3) . . . . ?
C6 C7 C20 C21 -107.0(3) . . . . ?
C6 C7 C20 C23 13.3(5) . . . . ?
C42 P1 C36 C37 -167.8(2) . . . . ?
C42 P1 C36 C41 17.7(3) . . . . ?
C42 P1 C5 C6 -115.4(3) . . . . ?
C42 P1 C5 C12 70.9(3) . . . . ?
C42 C47 C46 C45 -0.2(5) . . . . ?
C42 C43 C44 C45 -0.7(5) . . . . ?
C38 C39 C40 C41 0.7(5) . . . . ?
C12 O1 C11 C4 177.9(3) . . . . ?
C12 O1 C11 C10 -3.1(4) . . . . ?
C12 C5 C6 C7 1.0(5) . . . . ?
C12 C13 C9 C10 -4.3(4) . . . . ?
C12 C13 C9 C14 -124.8(3) . . . . ?
C12 C13 C9 C15 114.8(3) . . . . ?
C12 C13 C8 C7 1.3(5) . . . . ?
C46 C47 C42 P1 -178.3(3) . . . . ?
C46 C47 C42 C43 -0.2(5) . . . . ?
C46 C45 C44 C43 0.3(5) . . . . ?
C40 C39 C38 C37 0.2(5) . . . . ?
C25 C24 C29 C28 0.5(5) . . . . ?
C25 C26 C27 C28 0.6(5) . . . . ?
C11 O1 C12 C5 -177.3(3) . . . . ?
C11 O1 C12 C13 3.8(4) . . . . ?
C11 C4 C3 C2 -1.1(5) . . . . ?
C11 C10 C9 C13 5.0(4) . . . . ?
C11 C10 C9 C14 125.0(3) . . . . ?
C11 C10 C9 C15 -114.1(3) . . . . ?
C11 C10 C1 C2 -0.1(5) . . . . ?
C3 C4 C11 O1 179.8(3) . . . . ?
C3 C4 C11 C10 0.8(5) . . . . ?
C3 C2 C1 C10 -0.2(5) . . . . ?
C3 C2 C16 C18 56.4(4) . . . . ?
C3 C2 C16 C17 -63.2(4) . . . . ?
C3 C2 C16 C19 176.1(3) . . . . ?
C26 C27 C28 C29 -0.5(5) . . . . ?
C9 C13 C8 C7 179.8(3) . . . . ?
C9 C10 C1 C2 -177.7(3) . . . . ?
C30 C35 C34 C33 0.8(5) . . . . ?
C1 C10 C9 C13 -177.5(3) . . . . ?
C1 C10 C9 C14 -57.4(4) . . . . ?
C1 C10 C9 C15 63.5(4) . . . . ?
C1 C2 C16 C18 -123.6(4) . . . . ?
C1 C2 C16 C17 116.8(4) . . . . ?
C1 C2 C16 C19 -3.9(5) . . . . ?
C29 C24 C25 C26 -0.4(5) . . . . ?
C8 C13 C9 C10 177.3(3) . . . . ?
C8 C13 C9 C14 56.9(4) . . . . ?
C8 C13 C9 C15 -63.6(4) . . . . ?
C8 C7 C20 C22 -49.6(4) . . . . ?
C8 C7 C20 C21 69.0(4) . . . . ?
C8 C7 C20 C23 -170.7(3) . . . . ?
C35 C30 C31 C32 -1.0(5) . . . . ?
C35 C34 C33 C32 -0.3(6) . . . . ?
C20 C7 C8 C13 -177.5(3) . . . . ?
C16 C2 C1 C10 179.8(3) . . . . ?
C31 C30 C35 C34 -0.1(5) . . . . ?
C31 C32 C33 C34 -0.8(6) . . . . ?
C33 C32 C31 C30 1.5(5) . . . . ?
